data_4076623
loop_
_publ_author_name
'Byrne, Lindsay T.'
'Hos, James P.'
'Koutsantonis, George A.'
'Sanford, Vanessa'
'Skelton, Brian W.'
'White, Allan H.'

_publ_section_title
;
 Carbon Chain Formation on Metallic Arrays. X-ray Structural
 Determinations of [Ru4(\m4-(CCC(CO2Me)C(CO2Me))(\h-C5H4R)2(\m-CO)(CO)8],
 [{Ru(CO)2(\h-C5H5)}2{\m-CCC(CO2Me)C(CO2Me)C(O)}], and
 [{Ru(CO)2(\h-C5H5)2{\m-CC(CN)2CC(CN)2}] (R = H, Me)
;
_journal_issue 15
_journal_name_full Organometallics
_journal_page_first 3147
_journal_paper_doi 10.1021/om0101745
_journal_volume 21
_journal_year 2002
_chemical_formula_sum 'C22 H10 N4 O4 Ru2'
_chemical_formula_weight 596.49
_space_group_IT_number 13
_symmetry_cell_setting monoclinic
_symmetry_space_group_name_Hall '-P 2yac'
_symmetry_space_group_name_H-M 'P 1 2/n 1'
_cell_angle_alpha 90.00000
_cell_angle_beta 101.9120(10)
_cell_angle_gamma 90.00000
_cell_formula_units_Z 2
_cell_length_a 8.3685(7)
_cell_length_b 7.8859(6)
_cell_length_c 16.3550(10)
_cell_measurement_reflns_used 8085
_cell_measurement_temperature 293
_cell_measurement_theta_max 28
_cell_measurement_theta_min 2
_cell_volume 1056.08(14)
_computing_cell_refinement 'Siemens SAINT (Siemens, 1995)'
_computing_data_collection 'Siemens SMART (Siemens, 1995)'
_computing_data_reduction 'xtal ADDREF SORTRF'
_computing_molecular_graphics xtal
_computing_publication_material 'xtal BONDLA CIFIO'
_computing_structure_refinement 'xtal CRYLSQ'
_computing_structure_solution xtal
_diffrn_ambient_temperature 293
_diffrn_measurement_device_type
;
Bruker SMART CCD diffractometer
;
_diffrn_measurement_method '\w scans'
_diffrn_radiation_detector 'CCD area detector'
_diffrn_radiation_monochromator graphite
_diffrn_radiation_source 'sealed tube'
_diffrn_radiation_type 'Mo K\a'
_diffrn_radiation_wavelength .71073
_diffrn_reflns_av_R_equivalents .020
_diffrn_reflns_av_sigmaI/netI .012
_diffrn_reflns_limit_h_max 10
_diffrn_reflns_limit_h_min -11
_diffrn_reflns_limit_k_max 10
_diffrn_reflns_limit_k_min 0
_diffrn_reflns_limit_l_max 22
_diffrn_reflns_limit_l_min 0
_diffrn_reflns_number 12173
_diffrn_reflns_theta_max 29.12
_diffrn_reflns_theta_min 2.55
_diffrn_standards_decay_% 0
_exptl_absorpt_coefficient_mu 1.47
_exptl_absorpt_correction_T_max .894
_exptl_absorpt_correction_T_min .716
_exptl_absorpt_correction_type multi-scan
_exptl_absorpt_process_details
;
 SADABS; Sheldrick, 1996
;
_exptl_crystal_density_diffrn 1.876
_exptl_crystal_description prism
_exptl_crystal_F_000 580
_exptl_crystal_size_max .70
_exptl_crystal_size_mid .15
_exptl_crystal_size_min .15
_refine_diff_density_max .681
_refine_diff_density_min -.476
_refine_ls_extinction_coef 590(147)
_refine_ls_extinction_expression 'Eq22 p292 "Cryst. Comp." Munksgaard 1970'
_refine_ls_extinction_method Zachariasen
_refine_ls_goodness_of_fit_all 1.341
_refine_ls_goodness_of_fit_ref 1.363
_refine_ls_hydrogen_treatment refall
_refine_ls_matrix_type full
_refine_ls_number_constraints 0
_refine_ls_number_parameters 166
_refine_ls_number_reflns 2473
_refine_ls_number_restraints 0
_refine_ls_R_factor_all .022
_refine_ls_R_factor_gt .02
_refine_ls_shift/su_max .06
_refine_ls_shift/su_mean .002
_refine_ls_structure_factor_coef F
_refine_ls_weighting_scheme calc
_refine_ls_wR_factor_all .034
_refine_ls_wR_factor_ref .033
_reflns_d_resolution_high .73
_reflns_d_resolution_low 7.989
_reflns_limit_h_max 11
_reflns_limit_h_min 0
_reflns_limit_k_max 10
_reflns_limit_k_min 0
_reflns_limit_l_max 21
_reflns_limit_l_min -22
_reflns_number_gt 2473
_reflns_number_total 2672
_reflns_threshold_expression 'F    > 4.00 sig(F   )'
_cod_data_source_file om0101745.cif
_cod_data_source_block gk75
_cod_original_sg_symbol_Hall -p_2yac
_cod_original_sg_symbol_H-M p_1_2/n_1
_cod_database_code 4076623

loop_
_symmetry_equiv_pos_as_xyz
+x,+y,+z
1/2-x,+y,1/2-z
-x,-y,-z
1/2+x,-y,1/2+z

loop_
_atom_site_label
_atom_site_fract_x
_atom_site_fract_y
_atom_site_fract_z
_atom_site_U_iso_or_equiv
_atom_site_adp_type
_atom_site_occupancy
Ru .754234(15) .735883(18) .617728(8) .03176(11) Uani 1.00000
C11 .5394(3) .7735(2) .63305(14) .0409(9) Uani 1.00000
O11 .41063(18) .8075(2) .63996(11) .0606(9) Uani 1.00000
C12 .7013(2) .5402(2) .55057(11) .0417(8) Uani 1.00000
O12 .68042(18) .42452(18) .50893(9) .0609(8) Uani 1.00000
C1 .80394(17) .56927(19) .71996(9) .0310(6) Uani 1.00000
C2 .9321(2) .4575(2) .73342(10) .0363(7) Uani 1.00000
C21 .9617(2) .3401(2) .80218(11) .0408(8) Uani 1.00000
N21 .9844(3) .2439(2) .85526(17) .0592(12) Uani 1.00000
C22 1.0422(2) .4403(2) .67702(11) .0481(9) Uani 1.00000
N22 1.1287(2) .4207(3) .63264(12) .0791(13) Uani 1.00000
C01 .9999(3) .8632(3) .64697(14) .0614(12) Uani 1.00000
C02 .8800(3) .9838(3) .65328(15) .0654(13) Uani 1.00000
C03 .7781(3) .9999(3) .57235(16) .0614(12) Uani 1.00000
C04 .8348(3) .8891(3) .51821(13) .0547(11) Uani 1.00000
C05 .9734(3) .8033(3) .56480(15) .0535(11) Uani 1.00000
H01 1.078(3) .839(3) .6914(14) .066(7) Uiso 1.00000
H02 .868(4) 1.042(4) .6923(17) .085(9) Uiso 1.00000
H03 .691(3) 1.064(3) .5532(16) .075(8) Uiso 1.00000
H04 .794(3) .857(3) .4643(14) .069(7) Uiso 1.00000
H05 1.031(3) .729(2) .5416(17) .054(7) Uiso 1.00000

loop_
_atom_site_aniso_label
_atom_site_aniso_U_11
_atom_site_aniso_U_22
_atom_site_aniso_U_33
_atom_site_aniso_U_12
_atom_site_aniso_U_13
_atom_site_aniso_U_23
Ru .03296(11) .03396(11) .03041(11) -.00027(4) .01127(7) .00008(4)
C11 .0430(11) .0429(9) .0378(10) .0032(7) .0104(8) .0003(7)
O11 .0390(8) .0783(10) .0653(10) .0121(7) .0123(7) -.0062(9)
C12 .0421(9) .0460(10) .0388(9) -.0025(7) .0123(7) -.0028(7)
O12 .0700(9) .0578(8) .0570(9) -.0067(7) .0178(7) -.0202(7)
C1 .0303(7) .0314(7) .0323(7) -.0030(6) .0089(6) -.0037(6)
C2 .0344(8) .0374(8) .0394(8) .0016(6) .0128(6) -.0001(6)
C21 .0362(8) .0402(9) .0475(9) .0024(7) .0124(7) -.0006(7)
N21 .0608(14) .0556(12) .0623(14) .0070(7) .0152(12) .0173(8)
C22 .0437(9) .0534(11) .0518(10) .0146(8) .0203(8) .0063(8)
N22 .0758(13) .0987(17) .0758(13) .0356(12) .0459(11) .0176(12)
C01 .0490(12) .0756(16) .0591(13) -.0270(11) .0104(10) .0116(11)
C02 .0938(18) .0491(12) .0629(14) -.0309(12) .0383(13) -.0166(10)
C03 .0721(15) .0389(10) .0816(16) .0021(10) .0353(13) .0152(10)
C04 .0681(13) .0562(12) .0445(10) -.0119(10) .0226(9) .0099(9)
C05 .0529(12) .0513(11) .0658(13) -.0049(10) .0345(10) .0060(11)

loop_
_atom_type_symbol
_atom_type_oxidation_number
_atom_type_number_in_cell
_atom_type_scat_dispersion_real
_atom_type_scat_dispersion_imag
_atom_type_scat_source
C 0 44 .002 .002 'Int Tables Vol IV Tables 2.2B and 2.3.1'
H 0 20 0 0 'Int Tables Vol IV Tables 2.2B and 2.3.1'
N 0 8 .004 .003 'Int Tables Vol IV Tables 2.2B and 2.3.1'
O 0 8 .008 .006 'Int Tables Vol IV Tables 2.2B and 2.3.1'
Ru 0 4 -1.42 .836 'Int Tables Vol IV Tables 2.2B and 2.3.1'

loop_
_geom_angle_atom_site_label_1
_geom_angle_atom_site_label_2
_geom_angle_atom_site_label_3
_geom_angle_site_symmetry_3
_geom_angle
C11 Ru C12 . 95.17(8)
C11 Ru C1 . 91.73(8)
C11 Ru C01 . 139.01(9)
C11 Ru C02 . 103.73(9)
C11 Ru C03 . 92.89(9)
C11 Ru C04 . 116.69(9)
C11 Ru C05 . 152.68(8)
C12 Ru C1 . 86.33(7)
C12 Ru C01 . 125.55(9)
C12 Ru C02 . 154.62(9)
C12 Ru C03 . 126.41(8)
C12 Ru C04 . 95.02(8)
C12 Ru C05 . 94.65(8)
C1 Ru C01 . 95.05(7)
C1 Ru C02 . 109.53(7)
C1 Ru C03 . 146.26(8)
C1 Ru C04 . 151.22(7)
C1 Ru C05 . 114.30(7)
C01 Ru C02 . 36.39(10)
C01 Ru C03 . 60.90(9)
C01 Ru C04 . 60.96(8)
C01 Ru C05 . 36.24(8)
C02 Ru C03 . 37.14(8)
C02 Ru C04 . 61.44(9)
C02 Ru C05 . 61.07(10)
C03 Ru C04 . 36.35(9)
C03 Ru C05 . 61.00(9)
C04 Ru C05 . 36.91(8)
Ru C11 O11 . 175.10(18)
Ru C12 O12 . 175.02(17)
Ru C1 C2 . 123.38(12)
Ru C1 C1 '2 656' 119.07(10)
C2 C1 C1 '2 656' 117.54(14)
C1 C2 C21 . 122.86(16)
C1 C2 C22 . 122.79(15)
C21 C2 C22 . 114.24(15)
C2 C21 N21 . 178.3(2)
C2 C22 N22 . 177.6(2)
Ru C01 C02 . 71.42(14)
Ru C01 C05 . 71.82(13)
Ru C01 H01 . 124.0(17)
C02 C01 C05 . 109.0(2)
C02 C01 H01 . 120.1(17)
C05 C01 H01 . 130.8(17)
Ru C02 C01 . 72.19(14)
Ru C02 C03 . 71.18(13)
Ru C02 H02 . 125(2)
C01 C02 C03 . 107.0(2)
C01 C02 H02 . 131(2)
C03 C02 H02 . 122(2)
Ru C03 C02 . 71.68(13)
Ru C03 C04 . 72.09(13)
Ru C03 H03 . 121.8(17)
C02 C03 C04 . 108.5(2)
C02 C03 H03 . 131.9(18)
C04 C03 H03 . 119.6(17)
Ru C04 C03 . 71.56(14)
Ru C04 C05 . 71.85(14)
Ru C04 H04 . 116.2(16)
C03 C04 C05 . 107.7(2)
C03 C04 H04 . 132.5(15)
C05 C04 H04 . 119.3(15)
Ru C05 C01 . 71.94(15)
Ru C05 C04 . 71.23(14)
Ru C05 H05 . 124.5(16)
C01 C05 C04 . 107.7(2)
C01 C05 H05 . 129.6(16)
C04 C05 H05 . 122.6(16)

loop_
_geom_bond_atom_site_label_1
_geom_bond_atom_site_label_2
_geom_bond_site_symmetry_2
_geom_bond_distance
Ru C11 . 1.889(2)
Ru C12 . 1.8929(18)
Ru C1 . 2.0995(14)
Ru C01 . 2.249(2)
Ru C02 . 2.239(2)
Ru C03 . 2.233(2)
Ru C04 . 2.240(2)
Ru C05 . 2.248(3)
C11 O11 . 1.139(3)
C12 O12 . 1.130(2)
C1 C2 . 1.370(2)
C1 C1 '2 656' 1.465(2)
C2 C21 . 1.438(2)
C2 C22 . 1.439(3)
C21 N21 . 1.139(3)
C22 N22 . 1.136(3)
C01 C02 . 1.402(4)
C01 C05 . 1.398(3)
C01 H01 . .89(2)
C02 C03 . 1.424(3)
C02 H02 . .81(3)
C03 C04 . 1.395(3)
C03 H03 . .89(3)
C04 C05 . 1.421(3)
C04 H04 . .91(2)
C05 H05 . .89(3)

loop_
_geom_contact_atom_site_label_1
_geom_contact_atom_site_label_2
_geom_contact_distance
_geom_contact_site_symmetry_2
Ru O11 3.0251(16) .
Ru O12 3.0204(14) .
Ru C1 3.0893(15) '2 656'
Ru C2 3.0743(16) .
Ru C22 3.3494(18) .
Ru N22 3.968(2) .
Ru H01 2.85(2) .
Ru H02 2.78(3) .
Ru H03 2.80(3) .
Ru H04 2.77(2) .
Ru H05 2.85(3) .
C11 C12 2.792(3) .
C11 C1 2.965(2) '2 656'
C11 C1 2.866(2) .
C11 C03 2.997(4) .
O11 N21 3.548(3) '2 666'
C12 C1 2.735(2) .
C12 N21 3.352(3) '2 656'
C12 N22 3.674(3) .
C12 N22 3.586(3) '3 766'
O12 N21 3.183(3) '2 656'
O12 N22 3.306(3) '3 766'
C1 C2 2.425(2) '2 656'
C1 C21 2.467(2) .
C1 C21 2.830(2) '2 656'
C1 N21 3.563(3) '2 656'
C1 N21 3.519(3) .
C1 C22 2.466(2) .
C1 N22 3.521(3) .
C2 N21 2.577(3) .
C2 N22 2.574(3) .
C21 C22 2.416(3) .
C21 N22 3.412(3) .
C21 N22 3.432(3) '2 756'
N21 C22 3.423(3) .
N21 N22 3.493(3) '2 756'
N21 N22 4.298(4) .
N21 C02 3.653(4) '2 646'
N21 C03 3.317(4) '2 646'
N21 C04 3.684(3) '4 565'
N21 H02 3.30(3) '2 646'
N21 H02 3.08(3) '1 545'
N21 H03 2.71(3) '2 646'
N21 H04 2.93(2) '4 565'
N22 N22 3.955(3) '2 756'
N22 C01 3.674(4) .
N22 C04 3.530(3) '3 766'
N22 C05 3.625(3) '3 766'
N22 C05 3.381(3) .
N22 H04 2.86(2) '3 766'
N22 H05 3.12(3) '3 766'
N22 H05 2.88(2) .
C01 C03 2.272(3) .
C01 C04 2.277(3) .
C01 H02 2.02(3) .
C01 H05 2.08(3) .
C02 C04 2.288(3) .
C02 C05 2.280(4) .
C02 H01 2.00(2) .
C02 H03 2.12(2) .
C03 C05 2.274(3) .
C03 H02 1.98(3) .
C03 H04 2.12(2) .
C04 H03 1.99(3) .
C04 H05 2.04(3) .
C05 H01 2.09(2) .
C05 H04 2.03(2) .
H01 H02 2.38(4) .
H04 H05 2.35(3) .
